data_1504593
loop_
_publ_author_name
'Lohier, Jean-Fran\,cois'
'Foucoin, Florian'
'Jaffr\`es, Paul-Alain'
'Garcia, Jos\'e I'
'Sopkov\'a-de Oliveira Santos, Jana'
'Perrio, St\'ephane'
'Metzner, Patrick'

_publ_section_title
;
 An efficient and straightforward access to sulfur substituted
 [2.2]paracyclophanes: application to stereoselective sulfenate salt
 alkylation.
;
_journal_issue 6
_journal_name_full 'Organic letters'
_journal_page_first 1271
_journal_page_last 1274
_journal_paper_doi 10.1021/ol800161m
_journal_volume 10
_journal_year 2008
_chemical_absolute_configuration ad
_chemical_formula_moiety 'C23 H22 O S'
_chemical_formula_sum 'C23 H22 O S'
_chemical_formula_weight 346.47
_chemical_melting_point 395
_chemical_name_systematic
;
(Sp,Ss)*-4-benzylsulfinyl-[2.2]-paracyclophane
;
_space_group_IT_number 61
_symmetry_cell_setting orthorhombic
_symmetry_space_group_name_Hall '-P 2ac 2ab'
_symmetry_space_group_name_H-M 'P b c a'
_atom_sites_solution_hydrogens geom
_atom_sites_solution_primary direct
_atom_sites_solution_secondary difmap
_audit_creation_method SHELXL-97
_cell_angle_alpha 90.00
_cell_angle_beta 90.00
_cell_angle_gamma 90.00
_cell_formula_units_Z 8
_cell_length_a 11.0748(2)
_cell_length_b 13.0716(3)
_cell_length_c 25.1947(5)
_cell_measurement_reflns_used 53571
_cell_measurement_temperature 295(2)
_cell_measurement_theta_max 31.57
_cell_measurement_theta_min 2.45
_cell_volume 3647.32(13)
_computing_cell_refinement 'APEX2 software'
_computing_data_collection 'APEX2 software'
_computing_data_reduction 'APEX2 software'
_computing_molecular_graphics 'Mercury (Macrae <i>et al.</i>, 2007)'
_computing_publication_material 'SHELXTL-97 (Sheldrick, 1997)'
_computing_structure_refinement 'SHELXL-97 (Sheldrick, 1997)'
_computing_structure_solution 'SHELXS-97 (Sheldrick, 1997)'
_diffrn_ambient_temperature 295(2)
_diffrn_measured_fraction_theta_full 0.999
_diffrn_measured_fraction_theta_max 0.999
_diffrn_measurement_device_type 'Bruker Nonius ApexII KappaCCD'
_diffrn_measurement_method '\f and \w scans'
_diffrn_radiation_monochromator graphite
_diffrn_radiation_source 'fine-focus sealed tube'
_diffrn_radiation_type MoK\a
_diffrn_radiation_wavelength 0.71073
_diffrn_reflns_av_R_equivalents 0.0429
_diffrn_reflns_av_sigmaI/netI 0.0233
_diffrn_reflns_limit_h_max 16
_diffrn_reflns_limit_h_min -16
_diffrn_reflns_limit_k_max 19
_diffrn_reflns_limit_k_min -19
_diffrn_reflns_limit_l_max 37
_diffrn_reflns_limit_l_min -35
_diffrn_reflns_number 53571
_diffrn_reflns_theta_full 31.57
_diffrn_reflns_theta_max 31.57
_diffrn_reflns_theta_min 2.45
_diffrn_standards_decay_% 0
_exptl_absorpt_coefficient_mu 0.185
_exptl_absorpt_correction_type none
_exptl_crystal_colour colourless
_exptl_crystal_density_diffrn 1.262
_exptl_crystal_density_method 'not measured'
_exptl_crystal_description plate
_exptl_crystal_F_000 1472
_exptl_crystal_size_max 0.6
_exptl_crystal_size_mid 0.5
_exptl_crystal_size_min 0.2
_refine_diff_density_max 0.292
_refine_diff_density_min -0.370
_refine_diff_density_rms 0.041
_refine_ls_extinction_method none
_refine_ls_goodness_of_fit_ref 1.049
_refine_ls_hydrogen_treatment refall
_refine_ls_matrix_type full
_refine_ls_number_parameters 314
_refine_ls_number_reflns 6105
_refine_ls_number_restraints 0
_refine_ls_restrained_S_all 1.049
_refine_ls_R_factor_all 0.0874
_refine_ls_R_factor_gt 0.0437
_refine_ls_shift/su_max 0.005
_refine_ls_shift/su_mean 0.000
_refine_ls_structure_factor_coef Fsqd
_refine_ls_weighting_details 'calc w=1/[\s^2^(Fo^2^)+(0.0474P)^2^+1.4472P] where P=(Fo^2^+2Fc^2^)/3'
_refine_ls_weighting_scheme calc
_refine_ls_wR_factor_gt 0.1046
_refine_ls_wR_factor_ref 0.1379
_reflns_number_gt 3799
_reflns_number_total 6105
_reflns_threshold_expression >2sigma(I)
_cod_data_source_file ol800161m-file001.cif
_cod_data_source_block 9a
_cod_depositor_comments
;
The following automatic conversions were performed:

'_symmetry_cell_setting' value 'Orthorhombic' changed to
'orthorhombic' according to
/home/saulius/struct/CIF-dictionaries/cif_core.dic dictionary named
'cif_core.dic' version 2.4.1 from
2010-06-29.

'_exptl_absorpt_correction_type' value 'None' changed to
'none' according to
/home/saulius/struct/CIF-dictionaries/cif_core.dic dictionary named
'cif_core.dic' version 2.4.1 from 2010-06-29.

Automatic conversion script
Id: cif_fix_values 1715 2011-07-08 13:25:40Z adriana 
;
_cod_database_code 1504593

loop_
_symmetry_equiv_pos_as_xyz
'x, y, z'
'-x+1/2, -y, z+1/2'
'-x, y+1/2, -z+1/2'
'x+1/2, -y+1/2, -z'
'-x, -y, -z'
'x-1/2, y, -z-1/2'
'x, -y-1/2, z-1/2'
'-x-1/2, y-1/2, z'

loop_
_atom_site_label
_atom_site_type_symbol
_atom_site_fract_x
_atom_site_fract_y
_atom_site_fract_z
_atom_site_U_iso_or_equiv
_atom_site_adp_type
_atom_site_occupancy
_atom_site_symmetry_multiplicity
_atom_site_calc_flag
_atom_site_refinement_flags
S1 S 0.55436(4) 0.08678(3) 0.555041(18) 0.04752(13) Uani 1 1 d .
C4 C 0.56401(14) 0.19588(12) 0.59771(6) 0.0375(3) Uani 1 1 d .
C3 C 0.65204(14) 0.19816(12) 0.63749(6) 0.0391(3) Uani 1 1 d .
C6 C 0.46701(16) 0.34602(12) 0.63282(7) 0.0430(4) Uani 1 1 d .
C12 C 0.42120(17) 0.23241(15) 0.74167(7) 0.0515(4) Uani 1 1 d .
H12 H 0.4202 0.2847 0.7667 0.062 Uiso 1 1 calc R
C14 C 0.51472(18) 0.08036(13) 0.70695(8) 0.0513(4) Uani 1 1 d .
C11 C 0.33301(15) 0.22936(14) 0.70275(7) 0.0460(4) Uani 1 1 d .
C7 C 0.56913(17) 0.36208(13) 0.66352(7) 0.0478(4) Uani 1 1 d .
H7 H 0.5768 0.4224 0.6828 0.057 Uiso 1 1 calc R
C8 C 0.66012(16) 0.28913(13) 0.66588(7) 0.0463(4) Uani 1 1 d .
H8 H 0.7277 0.3014 0.6868 0.056 Uiso 1 1 calc R
C2 C 0.71570(16) 0.10269(14) 0.65712(8) 0.0485(4) Uani 1 1 d .
H2A H 0.7856 0.1229 0.6778 0.058 Uiso 1 1 calc R
H2B H 0.7445 0.0642 0.6267 0.058 Uiso 1 1 calc R
C5 C 0.47224(15) 0.26763(12) 0.59549(6) 0.0407(3) Uani 1 1 d .
H5 H 0.4140 0.2635 0.5690 0.049 Uiso 1 1 calc R
C16 C 0.32294(16) 0.13997(14) 0.67366(8) 0.0510(4) Uani 1 1 d .
H16 H 0.2553 0.1293 0.6525 0.061 Uiso 1 1 calc R
C17 C 0.66282(17) 0.13008(16) 0.50437(7) 0.0537(5) Uani 1 1 d .
H17A H 0.7385 0.1480 0.5214 0.064 Uiso 1 1 calc R
H17B H 0.6786 0.0746 0.4798 0.064 Uiso 1 1 calc R
C13 C 0.51073(18) 0.15875(15) 0.74388(7) 0.0543(5) Uani 1 1 d .
H13 H 0.5689 0.1619 0.7705 0.065 Uiso 1 1 calc R
C18 C 0.61647(16) 0.22046(16) 0.47439(7) 0.0511(4) Uani 1 1 d .
C9 C 0.34694(19) 0.39388(14) 0.64692(9) 0.0561(5) Uani 1 1 d .
H9A H 0.3016 0.4060 0.6146 0.067 Uiso 1 1 calc R
H9B H 0.3612 0.4596 0.6637 0.067 Uiso 1 1 calc R
C15 C 0.41268(18) 0.06622(14) 0.67582(8) 0.0534(5) Uani 1 1 d .
H15 H 0.4044 0.0064 0.6561 0.064 Uiso 1 1 calc R
C10 C 0.26965(18) 0.32592(16) 0.68497(8) 0.0579(5) Uani 1 1 d .
H10A H 0.2484 0.3658 0.7160 0.069 Uiso 1 1 calc R
H10B H 0.1953 0.3073 0.6671 0.069 Uiso 1 1 calc R
C19 C 0.5305(2) 0.20605(19) 0.43514(8) 0.0645(5) Uani 1 1 d .
H19 H 0.5061 0.1401 0.4264 0.077 Uiso 1 1 calc R
C1 C 0.6335(2) 0.03124(16) 0.69200(10) 0.0651(6) Uani 1 1 d .
H1A H 0.6175 -0.0314 0.6726 0.078 Uiso 1 1 calc R
H1B H 0.6767 0.0131 0.7241 0.078 Uiso 1 1 calc R
C22 C 0.6003(3) 0.4015(2) 0.45963(13) 0.0868(8) Uani 1 1 d .
H22 H 0.6238 0.4678 0.4680 0.104 Uiso 1 1 calc R
C20 C 0.4806(2) 0.2884(2) 0.40890(11) 0.0804(7) Uani 1 1 d .
H20 H 0.4230 0.2777 0.3826 0.096 Uiso 1 1 calc R
C21 C 0.5155(3) 0.3856(2) 0.42147(13) 0.0870(8) Uani 1 1 d .
H21 H 0.4812 0.4410 0.4039 0.104 Uiso 1 1 calc R
C23 C 0.6520(2) 0.31921(19) 0.48622(10) 0.0680(6) Uani 1 1 d .
H23 H 0.7105 0.3307 0.5120 0.082 Uiso 1 1 calc R
O1 O 0.43235(12) 0.08961(11) 0.53037(6) 0.0612(4) Uani 1 1 d .

loop_
_atom_site_aniso_label
_atom_site_aniso_U_11
_atom_site_aniso_U_22
_atom_site_aniso_U_33
_atom_site_aniso_U_23
_atom_site_aniso_U_13
_atom_site_aniso_U_12
S1 0.0467(2) 0.0476(2) 0.0483(2) -0.00997(18) -0.00275(19) 0.00396(18)
C4 0.0380(8) 0.0388(7) 0.0356(7) 0.0003(6) 0.0026(6) -0.0001(6)
C3 0.0321(7) 0.0439(8) 0.0413(8) 0.0032(6) 0.0031(6) -0.0020(6)
C6 0.0481(9) 0.0342(7) 0.0465(9) 0.0072(6) 0.0081(7) 0.0030(6)
C12 0.0514(10) 0.0601(11) 0.0431(9) -0.0003(8) 0.0107(8) -0.0020(8)
C14 0.0501(10) 0.0447(9) 0.0589(11) 0.0195(8) 0.0081(8) 0.0014(7)
C11 0.0367(8) 0.0520(9) 0.0494(9) 0.0068(7) 0.0114(7) -0.0004(7)
C7 0.0553(11) 0.0383(8) 0.0499(9) -0.0038(7) 0.0040(8) -0.0078(7)
C8 0.0404(9) 0.0515(9) 0.0468(9) -0.0014(7) -0.0023(7) -0.0090(7)
C2 0.0371(9) 0.0553(10) 0.0532(10) 0.0028(8) -0.0034(7) 0.0081(7)
C5 0.0418(8) 0.0429(8) 0.0375(8) 0.0043(6) 0.0000(7) 0.0033(6)
C16 0.0395(9) 0.0534(10) 0.0600(11) 0.0047(8) 0.0021(8) -0.0113(7)
C17 0.0420(9) 0.0724(12) 0.0467(10) -0.0110(9) 0.0014(8) 0.0132(9)
C13 0.0503(11) 0.0692(12) 0.0435(9) 0.0132(9) 0.0006(8) -0.0002(9)
C18 0.0408(9) 0.0680(12) 0.0445(9) -0.0039(8) 0.0060(7) 0.0040(8)
C9 0.0581(12) 0.0448(9) 0.0653(12) 0.0065(8) 0.0102(9) 0.0155(8)
C15 0.0533(11) 0.0408(8) 0.0663(12) 0.0035(8) 0.0101(9) -0.0119(7)
C10 0.0471(11) 0.0619(11) 0.0647(12) 0.0033(9) 0.0108(9) 0.0123(9)
C19 0.0669(14) 0.0700(13) 0.0565(12) -0.0036(10) -0.0107(10) 0.0020(11)
C1 0.0640(13) 0.0505(10) 0.0809(15) 0.0202(10) 0.0080(11) 0.0151(9)
C22 0.0880(19) 0.0670(15) 0.105(2) 0.0158(14) 0.0088(17) -0.0268(13)
C20 0.0666(15) 0.0934(19) 0.0811(17) 0.0228(14) -0.0184(13) -0.0023(13)
C21 0.0683(16) 0.0815(17) 0.111(2) 0.0388(16) 0.0013(16) -0.0053(13)
C23 0.0558(12) 0.0820(15) 0.0664(13) 0.0040(12) 0.0026(10) -0.0214(11)
O1 0.0450(8) 0.0728(9) 0.0659(9) -0.0244(7) -0.0064(6) -0.0004(6)

loop_
_atom_type_symbol
_atom_type_description
_atom_type_scat_dispersion_real
_atom_type_scat_dispersion_imag
_atom_type_scat_source
C C 0.0033 0.0016 'International Tables Vol C Tables 4.2.6.8 and 6.1.1.4'
H H 0.0000 0.0000 'International Tables Vol C Tables 4.2.6.8 and 6.1.1.4'
S S 0.1246 0.1234 'International Tables Vol C Tables 4.2.6.8 and 6.1.1.4'
O O 0.0106 0.0060 'International Tables Vol C Tables 4.2.6.8 and 6.1.1.4'

loop_
_geom_angle_atom_site_label_1
_geom_angle_atom_site_label_2
_geom_angle_atom_site_label_3
_geom_angle
O1 S1 C4 106.59(8)
O1 S1 C17 107.16(9)
C4 S1 C17 97.62(8)
C5 C4 C3 121.76(15)
C5 C4 S1 118.16(12)
C3 C4 S1 119.29(12)
C8 C3 C4 115.57(15)
C8 C3 C2 120.41(15)
C4 C3 C2 122.70(15)
C7 C6 C5 117.03(15)
C7 C6 C9 121.59(16)
C5 C6 C9 120.00(17)
C13 C12 C11 120.94(18)
C13 C12 H12 119.5
C11 C12 H12 119.5
C13 C14 C15 116.89(18)
C13 C14 C1 120.6(2)
C15 C14 C1 120.7(2)
C16 C11 C12 117.14(17)
C16 C11 C10 120.70(18)
C12 C11 C10 120.88(18)
C6 C7 C8 120.80(16)
C6 C7 H7 119.6
C8 C7 H7 119.6
C7 C8 C3 121.23(16)
C7 C8 H8 119.4
C3 C8 H8 119.4
C3 C2 C1 113.69(14)
C3 C2 H2A 108.8
C1 C2 H2A 108.8
C3 C2 H2B 108.8
C1 C2 H2B 108.8
H2A C2 H2B 107.7
C4 C5 C6 120.14(16)
C4 C5 H5 119.9
C6 C5 H5 119.9
C11 C16 C15 120.60(18)
C11 C16 H16 119.7
C15 C16 H16 119.7
C18 C17 S1 111.69(12)
C18 C17 H17A 109.3
S1 C17 H17A 109.3
C18 C17 H17B 109.3
S1 C17 H17B 109.3
H17A C17 H17B 107.9
C12 C13 C14 120.73(19)
C12 C13 H13 119.6
C14 C13 H13 119.6
C23 C18 C19 118.4(2)
C23 C18 C17 122.15(19)
C19 C18 C17 119.32(19)
C6 C9 C10 113.00(14)
C6 C9 H9A 109.0
C10 C9 H9A 109.0
C6 C9 H9B 109.0
C10 C9 H9B 109.0
H9A C9 H9B 107.8
C16 C15 C14 120.89(18)
C16 C15 H15 119.6
C14 C15 H15 119.6
C11 C10 C9 113.71(15)
C11 C10 H10A 108.8
C9 C10 H10A 108.8
C11 C10 H10B 108.8
C9 C10 H10B 108.8
H10A C10 H10B 107.7
C20 C19 C18 120.8(2)
C20 C19 H19 119.6
C18 C19 H19 119.6
C14 C1 C2 113.00(15)
C14 C1 H1A 109.0
C2 C1 H1A 109.0
C14 C1 H1B 109.0
C2 C1 H1B 109.0
H1A C1 H1B 107.8
C21 C22 C23 120.5(2)
C21 C22 H22 119.8
C23 C22 H22 119.8
C21 C20 C19 120.1(3)
C21 C20 H20 119.9
C19 C20 H20 119.9
C22 C21 C20 120.1(3)
C22 C21 H21 120.0
C20 C21 H21 120.0
C18 C23 C22 120.1(2)
C18 C23 H23 120.0
C22 C23 H23 120.0

loop_
_geom_bond_atom_site_label_1
_geom_bond_atom_site_label_2
_geom_bond_distance
S1 O1 1.4878(14)
S1 C4 1.7891(16)
S1 C17 1.842(2)
C4 C5 1.384(2)
C4 C3 1.399(2)
C3 C8 1.391(2)
C3 C2 1.516(2)
C6 C7 1.386(3)
C6 C5 1.392(2)
C6 C9 1.512(2)
C12 C13 1.383(3)
C12 C11 1.385(3)
C12 H12 0.9300
C14 C13 1.385(3)
C14 C15 1.388(3)
C14 C1 1.511(3)
C11 C16 1.384(3)
C11 C10 1.512(3)
C7 C8 1.389(3)
C7 H7 0.9300
C8 H8 0.9300
C2 C1 1.573(3)
C2 H2A 0.9700
C2 H2B 0.9700
C5 H5 0.9300
C16 C15 1.386(3)
C16 H16 0.9300
C17 C18 1.493(3)
C17 H17A 0.9700
C17 H17B 0.9700
C13 H13 0.9300
C18 C23 1.382(3)
C18 C19 1.386(3)
C9 C10 1.562(3)
C9 H9A 0.9700
C9 H9B 0.9700
C15 H15 0.9300
C10 H10A 0.9700
C10 H10B 0.9700
C19 C20 1.378(3)
C19 H19 0.9300
C1 H1A 0.9700
C1 H1B 0.9700
C22 C21 1.360(4)
C22 C23 1.390(4)
C22 H22 0.9300
C20 C21 1.366(4)
C20 H20 0.9300
C21 H21 0.9300
C23 H23 0.9300

loop_
_geom_torsion_atom_site_label_1
_geom_torsion_atom_site_label_2
_geom_torsion_atom_site_label_3
_geom_torsion_atom_site_label_4
_geom_torsion
O1 S1 C4 C5 -8.63(15)
